data_7248254
loop_
_publ_author_name
'R\"o\b-Ohlenroth, Richard'
'Knippen, Katharina'
'Kraft, Maryana'
'Volkmer, Dirk'

_publ_section_title
;
 Enantioselective enrichment of chiral 1-phenylethanol in the
 camphor-based chiral metal--organic framework CFA-22
;
_journal_issue 15
_journal_name_full CrystEngComm
_journal_page_first 2051
_journal_page_last 2055
_journal_paper_doi 10.1039/D4CE00181H
_journal_volume 26
_journal_year 2024
_chemical_absolute_configuration rmad
_chemical_formula_sum 'C51 H78 Cl Cu N6 O7'
_chemical_formula_weight 986.18
_space_group_crystal_system cubic
_space_group_IT_number 198
_space_group_name_Hall 'P 2ac 2ab 3'
_space_group_name_H-M_alt 'P 21 3'
_atom_sites_solution_hydrogens geom
_audit_creation_method SHELXL-2018/3
_audit_update_record
;
2023-07-18 deposited with the CCDC.	2024-03-01 downloaded from the CCDC.
;
_cell_angle_alpha 90
_cell_angle_beta 90
_cell_angle_gamma 90
_cell_formula_units_Z 4
_cell_length_a 18.0076(3)
_cell_length_b 18.0076(3)
_cell_length_c 18.0076(3)
_cell_measurement_reflns_used 9517
_cell_measurement_temperature 150(2)
_cell_measurement_theta_max 29.35
_cell_measurement_theta_min 2.26
_cell_volume 5839.39(17)
_computing_cell_refinement 'SAINT V8.40A'
_computing_data_collection 'Bruker APEX3'
_computing_data_reduction 'SAINT V8.40A'
_computing_structure_refinement 'SHELXL-2018/3 (Sheldrick, 2018)'
_computing_structure_solution 'SHELXT 2014/5 (Sheldrick, 2014)'
_diffrn_ambient_temperature 150(2)
_diffrn_measured_fraction_theta_full 0.998
_diffrn_measured_fraction_theta_max 0.998
_diffrn_measurement_device_type 'Bruker D8 Venture APEX 3'
_diffrn_radiation_type MoK\a
_diffrn_radiation_wavelength 0.71073
_diffrn_reflns_av_R_equivalents 0.0520
_diffrn_reflns_av_unetI/netI 0.0122
_diffrn_reflns_Laue_measured_fraction_full 0.998
_diffrn_reflns_Laue_measured_fraction_max 0.998
_diffrn_reflns_limit_h_max 23
_diffrn_reflns_limit_h_min -23
_diffrn_reflns_limit_k_max 23
_diffrn_reflns_limit_k_min -21
_diffrn_reflns_limit_l_max 23
_diffrn_reflns_limit_l_min -22
_diffrn_reflns_number 157489
_diffrn_reflns_point_group_measured_fraction_full 0.998
_diffrn_reflns_point_group_measured_fraction_max 0.999
_diffrn_reflns_theta_full 25.242
_diffrn_reflns_theta_max 26.993
_diffrn_reflns_theta_min 2.262
_diffrn_source 'fine-focus sealed tube'
_exptl_absorpt_coefficient_mu 0.468
_exptl_absorpt_correction_T_max 0.7251
_exptl_absorpt_correction_T_min 0.6992
_exptl_absorpt_correction_type multi-scan
_exptl_absorpt_process_details SADABS-2016/2
_exptl_crystal_colour colourless
_exptl_crystal_density_diffrn 1.122
_exptl_crystal_description polyhedron
_exptl_crystal_F_000 2112
_exptl_crystal_size_max 0.12
_exptl_crystal_size_mid 0.09
_exptl_crystal_size_min 0.07
_refine_diff_density_max 1.259
_refine_diff_density_min -0.663
_refine_diff_density_rms 0.087
_refine_ls_abs_structure_details
;
 Flack x determined using 1801 quotients [(I+)-(I-)]/[(I+)+(I-)]
 (Parsons, Flack and Wagner, Acta Cryst. B69 (2013) 249-259).
;
_refine_ls_abs_structure_Flack 0.012(5)
_refine_ls_extinction_method none
_refine_ls_goodness_of_fit_ref 1.051
_refine_ls_hydrogen_treatment constr
_refine_ls_matrix_type full
_refine_ls_number_parameters 185
_refine_ls_number_reflns 4251
_refine_ls_number_restraints 9
_refine_ls_restrained_S_all 1.057
_refine_ls_R_factor_all 0.0717
_refine_ls_R_factor_gt 0.0698
_refine_ls_shift/su_max 0.001
_refine_ls_shift/su_mean 0.000
_refine_ls_structure_factor_coef Fsqd
_refine_ls_weighting_details 'w=1/[\s^2^(Fo^2^)+(0.1234P)^2^+8.0194P] where P=(Fo^2^+2Fc^2^)/3'
_refine_ls_weighting_scheme calc
_refine_ls_wR_factor_gt 0.1912
_refine_ls_wR_factor_ref 0.1940
_reflns_Friedel_coverage 0.828
_reflns_Friedel_fraction_full 0.999
_reflns_Friedel_fraction_max 0.999
_reflns_number_gt 4142
_reflns_number_total 4251
_reflns_threshold_expression 'I > 2\s(I)'
_cod_data_source_file d4ce00181h2.cif
_cod_data_source_block mo_ks571a_0m_a_sq
_cod_depositor_comments 'Adding full bibliography for 7248247--7248255.cif.'
_cod_original_cell_volume 5839.4(3)
_cod_database_code 7248254
_shelx_shelxl_version_number 2018/3
_shelx_space_group_comment
;
The symmetry employed for this shelxl refinement is uniquely defined
by the following loop, which should always be used as a source of
symmetry information in preference to the above space-group names.
They are only intended as comments.
;

loop_
_space_group_symop_operation_xyz
'x, y, z'
'-x+1/2, -y, z+1/2'
'-x, y+1/2, -z+1/2'
'x+1/2, -y+1/2, -z'
'z, x, y'
'z+1/2, -x+1/2, -y'
'-z+1/2, -x, y+1/2'
'-z, x+1/2, -y+1/2'
'y, z, x'
'-y, z+1/2, -x+1/2'
'y+1/2, -z+1/2, -x'
'-y+1/2, -z, x+1/2'

loop_
_atom_site_label
_atom_site_type_symbol
_atom_site_fract_x
_atom_site_fract_y
_atom_site_fract_z
_atom_site_U_iso_or_equiv
_atom_site_adp_type
_atom_site_occupancy
_atom_site_site_symmetry_order
_atom_site_calc_flag
_atom_site_refinement_flags_posn
_atom_site_refinement_flags_adp
_atom_site_refinement_flags_occupancy
_atom_site_disorder_assembly
_atom_site_disorder_group
Cu Cu 0.18576(3) 0.18576(3) 0.18576(3) 0.0238(3) Uani 1 3 d S T P . .
N1 N 0.0993(2) 0.2421(2) 0.2214(2) 0.0258(8) Uani 1 1 d . . . . .
N2 N 0.0440(3) 0.2662(2) 0.1753(2) 0.0328(10) Uani 1 1 d . . . . .
H2 H 0.042117 0.256400 0.127512 0.039 Uiso 1 1 calc R U . . .
C1 C -0.0752(3) 0.3349(3) 0.1748(4) 0.0443(15) Uani 1 1 d . . . . .
C2 C 0.0810(3) 0.2703(3) 0.2877(3) 0.0236(9) Uani 1 1 d . . . . .
C3 C -0.1027(4) 0.2984(3) 0.1123(4) 0.0436(15) Uani 1 1 d . . . . .
H3 H -0.078725 0.254793 0.094918 0.052 Uiso 1 1 calc R U . . .
C4 C -0.0083(3) 0.3075(3) 0.2125(3) 0.0373(12) Uani 1 1 d . . . . .
C5 C 0.1067(3) 0.2641(3) 0.3670(3) 0.0308(11) Uani 1 1 d . . . . .
C6 C 0.0155(3) 0.3106(3) 0.2854(3) 0.0319(10) Uani 1 1 d . . . . .
C7 C -0.0014(3) 0.3315(3) 0.3657(3) 0.0329(11) Uani 1 1 d . . . . .
H7 H -0.035539 0.374758 0.372694 0.039 Uiso 1 1 calc R U . . .
C8 C 0.0799(3) 0.3426(3) 0.3947(3) 0.0337(11) Uani 1 1 d . . . . .
C9 C 0.1207(4) 0.4059(4) 0.3623(4) 0.0505(16) Uani 1 1 d . . . . .
H9A H 0.102920 0.452262 0.384558 0.076 Uiso 1 1 calc R U . . .
H9B H 0.112364 0.407252 0.308513 0.076 Uiso 1 1 calc R U . . .
H9C H 0.173889 0.400206 0.372254 0.076 Uiso 1 1 calc R U . . .
C10 C -0.0252(5) 0.2598(4) 0.4026(4) 0.0558(18) Uani 1 1 d . . . . .
H10A H -0.065260 0.235266 0.374137 0.067 Uiso 1 1 calc R U . . .
H10B H -0.042524 0.268829 0.453989 0.067 Uiso 1 1 calc R U . . .
C11 C 0.0828(5) 0.3495(4) 0.4802(4) 0.063(2) Uani 1 1 d . . . . .
H11A H 0.134543 0.347422 0.496855 0.094 Uiso 1 1 calc R U . . .
H11B H 0.054883 0.308459 0.502682 0.094 Uiso 1 1 calc R U . . .
H11C H 0.060693 0.396837 0.495383 0.094 Uiso 1 1 calc R U . . .
C12 C 0.1868(4) 0.2426(4) 0.3807(3) 0.0486(16) Uani 1 1 d . . . . .
H12A H 0.195343 0.191935 0.362800 0.073 Uiso 1 1 calc R U . . .
H12B H 0.197345 0.245037 0.434032 0.073 Uiso 1 1 calc R U . . .
H12C H 0.219603 0.276990 0.354148 0.073 Uiso 1 1 calc R U . . .
C13 C 0.0469(5) 0.2124(4) 0.4020(4) 0.0539(18) Uani 1 1 d . . . . .
H13A H 0.040156 0.167015 0.371795 0.065 Uiso 1 1 calc R U . . .
H13B H 0.061137 0.197892 0.453079 0.065 Uiso 1 1 calc R U . . .
Cl Cl 0.06259(10) 0.06259(10) 0.06259(10) 0.0705(10) Uani 1 3 d S T P . .
O1 O 0.0202(5) 0.0202(5) 0.0202(5) 0.136(7) Uani 1 3 d S T P . .
O2 O 0.0101(7) 0.1102(6) 0.1007(6) 0.131(4) Uani 1 1 d . U . . .
O3 O 0.0188(4) 0.0759(7) 0.2586(4) 0.100(3) Uani 1 1 d . . . . .
H3A H 0.026842 0.058336 0.216163 0.121 Uiso 1 1 calc R U . . .
C15 C -0.0510(11) 0.0471(11) 0.2869(10) 0.143(6) Uiso 1 1 d D . . . .
H15 H -0.064063 0.003805 0.254644 0.171 Uiso 1 1 calc R U . . .
C17 C -0.1204(11) 0.1130(11) 0.2262(11) 0.140(6) Uiso 1 1 d D . . . .
H17A H -0.069812 0.130729 0.216840 0.210 Uiso 1 1 calc R U . . .
H17B H -0.155730 0.153434 0.217368 0.210 Uiso 1 1 calc R U . . .
H17C H -0.131574 0.071493 0.192875 0.210 Uiso 1 1 calc R U . . .
C14 C -0.0342(11) 0.0143(10) 0.3660(10) 0.137(6) Uiso 1 1 d D . . . .
H14A H -0.008495 -0.033353 0.360755 0.205 Uiso 1 1 calc R U . . .
H14B H -0.080955 0.006905 0.392797 0.205 Uiso 1 1 calc R U . . .
H14C H -0.002694 0.049005 0.393639 0.205 Uiso 1 1 calc R U . . .
C16 C -0.127(2) 0.087(3) 0.3057(19) 0.40(3) Uiso 1 1 d D . . . .
H16A H -0.168905 0.053683 0.315888 0.601 Uiso 1 1 calc R U . . .
H16B H -0.122849 0.127379 0.343271 0.601 Uiso 1 1 calc R U . . .

loop_
_atom_site_aniso_label
_atom_site_aniso_U_11
_atom_site_aniso_U_22
_atom_site_aniso_U_33
_atom_site_aniso_U_23
_atom_site_aniso_U_13
_atom_site_aniso_U_12
Cu 0.0238(3) 0.0238(3) 0.0238(3) 0.0025(2) 0.0025(2) 0.0025(2)
N1 0.0276(19) 0.030(2) 0.0194(18) -0.0006(15) -0.0038(15) 0.0098(16)
N2 0.037(2) 0.036(2) 0.025(2) -0.0102(17) -0.0120(17) 0.0179(18)
C1 0.041(3) 0.045(3) 0.048(3) -0.023(3) -0.023(3) 0.023(2)
C2 0.026(2) 0.024(2) 0.021(2) -0.0031(16) -0.0032(17) 0.0037(17)
C3 0.046(3) 0.039(3) 0.045(3) -0.022(2) -0.024(3) 0.025(2)
C4 0.035(3) 0.037(3) 0.040(3) -0.012(2) -0.012(2) 0.017(2)
C5 0.044(3) 0.030(2) 0.019(2) -0.0010(18) -0.001(2) 0.012(2)
C6 0.029(2) 0.036(3) 0.031(2) -0.006(2) -0.0068(18) 0.011(2)
C7 0.032(2) 0.037(3) 0.031(2) -0.017(2) -0.0035(19) 0.008(2)
C8 0.034(3) 0.035(3) 0.032(2) -0.015(2) -0.011(2) 0.015(2)
C9 0.048(4) 0.035(3) 0.068(4) -0.017(3) -0.008(3) 0.004(3)
C10 0.063(4) 0.057(4) 0.047(4) -0.012(3) 0.023(3) 0.000(3)
C11 0.085(6) 0.060(4) 0.043(4) -0.030(3) -0.022(4) 0.037(4)
C12 0.059(4) 0.056(4) 0.031(3) -0.015(2) -0.021(3) 0.027(3)
C13 0.080(5) 0.043(3) 0.039(3) 0.007(3) 0.017(3) 0.016(3)
Cl 0.0705(10) 0.0705(10) 0.0705(10) -0.0201(8) -0.0201(8) -0.0201(8)
O1 0.136(7) 0.136(7) 0.136(7) -0.033(6) -0.033(6) -0.033(6)
O2 0.168(8) 0.123(7) 0.102(6) 0.000(5) 0.003(6) 0.052(6)
O3 0.052(4) 0.169(9) 0.080(5) 0.027(5) 0.005(3) 0.006(5)

loop_
_atom_type_symbol
_atom_type_description
_atom_type_scat_dispersion_real
_atom_type_scat_dispersion_imag
_atom_type_scat_source
C C 0.0033 0.0016 'International Tables Vol C Tables 4.2.6.8 and 6.1.1.4'
H H 0.0000 0.0000 'International Tables Vol C Tables 4.2.6.8 and 6.1.1.4'
Cl Cl 0.1484 0.1585 'International Tables Vol C Tables 4.2.6.8 and 6.1.1.4'
Cu Cu 0.3201 1.2651 'International Tables Vol C Tables 4.2.6.8 and 6.1.1.4'
N N 0.0061 0.0033 'International Tables Vol C Tables 4.2.6.8 and 6.1.1.4'
O O 0.0106 0.0060 'International Tables Vol C Tables 4.2.6.8 and 6.1.1.4'

loop_
_geom_angle_atom_site_label_1
_geom_angle_atom_site_label_2
_geom_angle_atom_site_label_3
_geom_angle
_geom_angle_site_symmetry_1
_geom_angle_site_symmetry_3
_geom_angle_publ_flag
N1 Cu N1 119.913(13) . 9 ?
N1 Cu N1 119.913(13) . 5 ?
N1 Cu N1 119.913(13) 9 5 ?
C2 N1 N2 104.0(4) . . ?
C2 N1 Cu 133.0(3) . . ?
N2 N1 Cu 122.8(3) . . ?
N1 N2 C4 112.0(4) . . ?
N1 N2 H2 124.0 . . ?
C4 N2 H2 124.0 . . ?
C3 C1 C3 119.2(5) 8 . ?
C3 C1 C4 120.4(5) 8 . ?
C3 C1 C4 120.4(5) . . ?
N1 C2 C6 112.4(4) . . ?
N1 C2 C5 137.8(4) . . ?
C6 C2 C5 109.3(4) . . ?
C1 C3 C1 120.8(5) 11_455 . ?
C1 C3 H3 119.6 11_455 . ?
C1 C3 H3 119.6 . . ?
N2 C4 C6 105.8(4) . . ?
N2 C4 C1 121.3(5) . . ?
C6 C4 C1 132.8(5) . . ?
C2 C5 C12 117.9(5) . . ?
C2 C5 C13 102.5(5) . . ?
C12 C5 C13 116.2(5) . . ?
C2 C5 C8 98.0(4) . . ?
C12 C5 C8 118.0(5) . . ?
C13 C5 C8 101.2(4) . . ?
C4 C6 C2 105.7(4) . . ?
C4 C6 C7 148.2(5) . . ?
C2 C6 C7 105.7(4) . . ?
C10 C7 C6 105.2(5) . . ?
C10 C7 C8 103.1(5) . . ?
C6 C7 C8 99.3(4) . . ?
C10 C7 H7 115.7 . . ?
C6 C7 H7 115.7 . . ?
C8 C7 H7 115.7 . . ?
C9 C8 C11 108.4(6) . . ?
C9 C8 C7 115.5(5) . . ?
C11 C8 C7 112.0(6) . . ?
C9 C8 C5 114.5(5) . . ?
C11 C8 C5 112.2(5) . . ?
C7 C8 C5 93.9(4) . . ?
C8 C9 H9A 109.5 . . ?
C8 C9 H9B 109.5 . . ?
H9A C9 H9B 109.5 . . ?
C8 C9 H9C 109.5 . . ?
H9A C9 H9C 109.5 . . ?
H9B C9 H9C 109.5 . . ?
C7 C10 C13 103.2(6) . . ?
C7 C10 H10A 111.1 . . ?
C13 C10 H10A 111.1 . . ?
C7 C10 H10B 111.1 . . ?
C13 C10 H10B 111.1 . . ?
H10A C10 H10B 109.1 . . ?
C8 C11 H11A 109.5 . . ?
C8 C11 H11B 109.5 . . ?
H11A C11 H11B 109.5 . . ?
C8 C11 H11C 109.5 . . ?
H11A C11 H11C 109.5 . . ?
H11B C11 H11C 109.5 . . ?
C5 C12 H12A 109.5 . . ?
C5 C12 H12B 109.5 . . ?
H12A C12 H12B 109.5 . . ?
C5 C12 H12C 109.5 . . ?
H12A C12 H12C 109.5 . . ?
H12B C12 H12C 109.5 . . ?
C10 C13 C5 104.7(5) . . ?
C10 C13 H13A 110.8 . . ?
C5 C13 H13A 110.8 . . ?
C10 C13 H13B 110.8 . . ?
C5 C13 H13B 110.8 . . ?
H13A C13 H13B 108.9 . . ?
O1 Cl O2 103.8(5) . 9 ?
O1 Cl O2 103.8(5) . 5 ?
O2 Cl O2 114.5(4) 9 5 ?
O1 Cl O2 103.8(5) . . ?
O2 Cl O2 114.5(4) 9 . ?
O2 Cl O2 114.5(4) 5 . ?
C15 O3 H3A 109.5 . . ?
O3 C15 C14 106.6(15) . . ?
O3 C15 C16 131(2) . . ?
C14 C15 C16 98.3(17) . . ?
O3 C15 C17 97.8(12) . . ?
C14 C15 C17 145.2(15) . . ?
C16 C15 C17 47.1(12) . . ?
O3 C15 H15 106.2 . . ?
C14 C15 H15 106.2 . . ?
C16 C15 H15 106.2 . . ?
C17 C15 H15 89.9 . . ?
C16 C17 C15 50.2(12) . . ?
C16 C17 H17A 109.5 . . ?
C15 C17 H17A 73.3 . . ?
C16 C17 H17B 109.5 . . ?
C15 C17 H17B 156.5 . . ?
H17A C17 H17B 109.5 . . ?
C16 C17 H17C 109.5 . . ?
C15 C17 H17C 90.6 . . ?
H17A C17 H17C 109.5 . . ?
H17B C17 H17C 109.5 . . ?
C15 C14 H14A 109.5 . . ?
C15 C14 H14B 109.5 . . ?
H14A C14 H14B 109.5 . . ?
C15 C14 H14C 109.5 . . ?
H14A C14 H14C 109.5 . . ?
H14B C14 H14C 109.5 . . ?
C17 C16 C15 82.6(19) . . ?
C17 C16 H16A 114.9 . . ?
C15 C16 H16A 114.9 . . ?
C17 C16 H16B 114.9 . . ?
C15 C16 H16B 114.9 . . ?
H16A C16 H16B 111.9 . . ?

loop_
_geom_bond_atom_site_label_1
_geom_bond_atom_site_label_2
_geom_bond_distance
_geom_bond_site_symmetry_2
_geom_bond_publ_flag
Cu N1 1.966(4) . ?
Cu N1 1.966(4) 9 ?
Cu N1 1.966(4) 5 ?
N1 C2 1.338(6) . ?
N1 N2 1.367(5) . ?
N2 C4 1.373(7) . ?
N2 H2 0.8800 . ?
C1 C3 1.393(7) 8 ?
C1 C3 1.395(7) . ?
C1 C4 1.468(7) . ?
C2 C6 1.386(7) . ?
C2 C5 1.505(6) . ?
C3 H3 0.9500 . ?
C4 C6 1.381(7) . ?
C5 C12 1.513(8) . ?
C5 C13 1.557(10) . ?
C5 C8 1.576(7) . ?
C6 C7 1.525(7) . ?
C7 C10 1.514(10) . ?
C7 C8 1.566(7) . ?
C7 H7 1.0000 . ?
C8 C9 1.477(9) . ?
C8 C11 1.546(8) . ?
C9 H9A 0.9800 . ?
C9 H9B 0.9800 . ?
C9 H9C 0.9800 . ?
C10 C13 1.553(11) . ?
C10 H10A 0.9900 . ?
C10 H10B 0.9900 . ?
C11 H11A 0.9800 . ?
C11 H11B 0.9800 . ?
C11 H11C 0.9800 . ?
C12 H12A 0.9800 . ?
C12 H12B 0.9800 . ?
C12 H12C 0.9800 . ?
C13 H13A 0.9900 . ?
C13 H13B 0.9900 . ?
Cl O1 1.323(17) . ?
Cl O2 1.449(10) 9 ?
Cl O2 1.449(10) 5 ?
Cl O2 1.449(10) . ?
O3 C15 1.45(2) . ?
O3 H3A 0.8400 . ?
C15 C14 1.570(19) . ?
C15 C16 1.58(2) . ?
C15 C17 2.04(3) . ?
C15 H15 1.0000 . ?
C17 C16 1.51(3) . ?
C17 H17A 0.9800 . ?
C17 H17B 0.9800 . ?
C17 H17C 0.9800 . ?
C14 H14A 0.9800 . ?
C14 H14B 0.9800 . ?
C14 H14C 0.9800 . ?
C16 H16A 0.9900 . ?
C16 H16B 0.9900 . ?
